data_4305434
loop_
_publ_author_name
'Junhua Jia'
'Alexander J. Blake'
'Neil R. Champness'
'Peter Hubberstey'
'Claire Wilson'
'Martin Schr\"oder'

_publ_section_title
;
Multi-Dimensional Transition-Metal Coordination Polymers of
4,4'-Bipyridine-N,N'-dioxide: 1D Chains and 2D Sheets
;
_journal_name_full 'Inorganic Chemistry'
_journal_page_first 8652
_journal_page_last 8664
_journal_paper_doi 10.1021/ic800422g
_journal_volume 47
_journal_year 2008
_chemical_formula_moiety 'Cu C20 H20 N4 O6, H2 O, C H4 O, Si F6'
_chemical_formula_sum 'C21 H26 Cu F6 N4 O8 Si'
_chemical_formula_weight 668.09
_chemical_name_systematic
; 
 ? 
;
_space_group_IT_number 14
_symmetry_cell_setting monoclinic
_symmetry_space_group_name_Hall '-P 2ybc'
_symmetry_space_group_name_H-M 'P 1 21/c 1'
_atom_sites_solution_hydrogens geom
_atom_sites_solution_primary direct
_atom_sites_solution_secondary difmap
_audit_creation_method 'enCIFer editing of SHELXL97 CIF output'
_cell_angle_alpha 90.00
_cell_angle_beta 98.758(4)
_cell_angle_gamma 90.00
_cell_formula_units_Z 4
_cell_length_a 17.955(4)
_cell_length_b 7.275(2)
_cell_length_c 19.454(4)
_cell_measurement_reflns_used 2422
_cell_measurement_temperature 150(2)
_cell_measurement_theta_max 27.5
_cell_measurement_theta_min 2.9
_cell_volume 2511.5(10)
_computing_cell_refinement 'Bruker SAINT version 6.36A (Bruker, 2002)'
_computing_data_collection 'Bruker SMART version 5.624 (Bruker, 2001)'
_computing_data_reduction 'Bruker SAINT; SHELXTL (Sheldrick, 2008)'
_computing_molecular_graphics ' ?'
_computing_publication_material 'enCIFer(Allen et al.,2004);PLATON(Spek,2003)'
_computing_structure_refinement 'SHELXL97 (Sheldrick, 2008)'
_computing_structure_solution 'SHELXS97 (Sheldrick, 2008)'
_diffrn_ambient_temperature 150(2)
_diffrn_measured_fraction_theta_full 0.871
_diffrn_measured_fraction_theta_max 0.869
_diffrn_measurement_device_type 'Bruker SMART1000 CCD area detector'
_diffrn_measurement_method \w
_diffrn_radiation_monochromator graphite
_diffrn_radiation_source 'normal-focus sealed tube'
_diffrn_radiation_type MoK\a
_diffrn_radiation_wavelength 0.71073
_diffrn_reflns_av_R_equivalents 0.067
_diffrn_reflns_av_sigmaI/netI 0.113
_diffrn_reflns_limit_h_max 23
_diffrn_reflns_limit_h_min -21
_diffrn_reflns_limit_k_max 9
_diffrn_reflns_limit_k_min -9
_diffrn_reflns_limit_l_max 8
_diffrn_reflns_limit_l_min -25
_diffrn_reflns_number 9658
_diffrn_reflns_theta_full 27.50
_diffrn_reflns_theta_max 27.55
_diffrn_reflns_theta_min 2.12
_diffrn_standards_decay_% 0
_diffrn_standards_number 0
_exptl_absorpt_coefficient_mu 1.019
_exptl_absorpt_correction_T_max 1.000
_exptl_absorpt_correction_T_min 0.668
_exptl_absorpt_correction_type multi-scan
_exptl_absorpt_process_details '(TWINABS; Bruker, 2003)'
_exptl_crystal_colour 'light red'
_exptl_crystal_density_diffrn 1.767
_exptl_crystal_density_method 'not measured'
_exptl_crystal_description PLATE
_exptl_crystal_F_000 1364
_exptl_crystal_size_max 0.19
_exptl_crystal_size_mid 0.09
_exptl_crystal_size_min 0.05
_refine_diff_density_max 0.77
_refine_diff_density_min -0.70
_refine_diff_density_rms 0.15
_refine_ls_extinction_method none
_refine_ls_goodness_of_fit_ref 1.19
_refine_ls_hydrogen_treatment constr
_refine_ls_matrix_type full
_refine_ls_number_parameters 371
_refine_ls_number_reflns 6257
_refine_ls_number_restraints 0
_refine_ls_restrained_S_all 1.19
_refine_ls_R_factor_all 0.112
_refine_ls_R_factor_gt 0.0711
_refine_ls_shift/su_max 0.001
_refine_ls_shift/su_mean 0.000
_refine_ls_structure_factor_coef Fsqd
_refine_ls_weighting_details 'calc w=1/[\s^2^(Fo^2^) + 43.78P] where P=(Fo^2^+2Fc^2^)/3'
_refine_ls_weighting_scheme calc
_refine_ls_wR_factor_gt 0.214
_refine_ls_wR_factor_ref 0.227
_reflns_number_gt 4089
_reflns_number_total 6257
_reflns_threshold_expression >2\s(I)
_cod_data_source_file ic800422g-file001_12.cif
_cod_data_source_block compound_12_cusifn
_cod_depositor_comments
;
The following automatic conversions were performed:
'_symmetry_cell_setting' value 'Monoclinic' changed to 'monoclinic'
according to '/home/saulius/struct/CIF-dictionaries/cif_core.dic'
dictionary named 'cif_core.dic' version 2.4.1 from 2010-06-29.

Automatic conversion script
Id: cif_fix_enum 1527 2010-12-29 10:47:43Z saulius 
;
_cod_original_cell_volume 2512(2)
_cod_original_sg_symbol_H-M 'P 21/c'
_cod_database_code 4305434

loop_
_symmetry_equiv_pos_as_xyz
'x, y, z'
'-x, y+1/2, -z+1/2'
'-x, -y, -z'
'x, -y-1/2, z-1/2'

loop_
_atom_site_label
_atom_site_type_symbol
_atom_site_fract_x
_atom_site_fract_y
_atom_site_fract_z
_atom_site_U_iso_or_equiv
_atom_site_adp_type
_atom_site_occupancy
_atom_site_symmetry_multiplicity
_atom_site_calc_flag
_atom_site_refinement_flags
_atom_site_disorder_assembly
_atom_site_disorder_group
Cu Cu 0.30089(7) -0.22751(16) -0.02995(7) 0.0160(3) Uani 1 1 d . . .
O1W O 0.3374(4) -0.4117(10) -0.0900(4) 0.0202(17) Uani 1 1 d . . .
O2W O 0.3455(4) -0.0344(10) -0.0810(3) 0.0174(16) Uani 1 1 d . . .
O1 O 0.4065(4) -0.2901(11) 0.0377(4) 0.0232(18) Uani 1 1 d . . .
O2 O 0.6331(4) -0.2195(9) 0.5203(4) 0.0217(15) Uani 1 1 d . . .
O3 O 0.2358(4) -0.4193(10) 0.0028(4) 0.0224(18) Uani 1 1 d . . .
O4 O 0.2718(4) -0.0425(10) 0.0349(4) 0.0212(18) Uani 1 1 d . . .
N1 N 0.4350(5) -0.2718(12) 0.1042(4) 0.0181(19) Uani 1 1 d . . .
N2 N 0.6023(5) -0.2276(12) 0.4537(4) 0.018(2) Uani 1 1 d . . .
N3 N 0.1628(5) -0.3737(12) 0.0002(5) 0.018(2) Uani 1 1 d . . .
N4 N 0.2064(5) 0.0474(11) 0.0252(5) 0.0167(19) Uani 1 1 d . . .
C1 C 0.3924(6) -0.2303(15) 0.1533(5) 0.019(2) Uani 1 1 d . . .
H1A H 0.3399 -0.2093 0.1404 0.023 Uiso 1 1 calc R . .
C2 C 0.4244(6) -0.2180(15) 0.2220(5) 0.021(2) Uani 1 1 d . . .
H2A H 0.3937 -0.1887 0.2561 0.025 Uiso 1 1 calc R . .
C3 C 0.5018(5) -0.2483(15) 0.2423(5) 0.016(2) Uani 1 1 d . . .
C4 C 0.5433(6) -0.2901(15) 0.1898(5) 0.020(2) Uani 1 1 d . . .
H4A H 0.5961 -0.3100 0.2011 0.024 Uiso 1 1 calc R . .
C5 C 0.5097(6) -0.3028(15) 0.1229(6) 0.022(3) Uani 1 1 d . . .
H5A H 0.5393 -0.3343 0.0881 0.027 Uiso 1 1 calc R . .
C6 C 0.6423(6) -0.1763(13) 0.4036(6) 0.018(2) Uani 1 1 d . . .
H6A H 0.6924 -0.1330 0.4163 0.021 Uiso 1 1 calc R . .
C7 C 0.6119(6) -0.1856(15) 0.3348(5) 0.018(2) Uani 1 1 d . . .
H7A H 0.6416 -0.1542 0.3001 0.021 Uiso 1 1 calc R . .
C8 C 0.5366(6) -0.2415(14) 0.3152(5) 0.016(2) Uani 1 1 d . . .
C9 C 0.4970(6) -0.2912(15) 0.3679(6) 0.022(3) Uani 1 1 d . . .
H9A H 0.4461 -0.3300 0.3567 0.026 Uiso 1 1 calc R . .
C10 C 0.5301(6) -0.2854(16) 0.4364(6) 0.022(2) Uani 1 1 d . . .
H10A H 0.5022 -0.3221 0.4718 0.026 Uiso 1 1 calc R . .
C11 C 0.1185(6) -0.3704(15) -0.0624(6) 0.024(3) Uani 1 1 d . . .
H11A H 0.1390 -0.4030 -0.1030 0.029 Uiso 1 1 calc R . .
C12 C 0.0436(6) -0.3200(14) -0.0682(6) 0.023(2) Uani 1 1 d . . .
H12A H 0.0128 -0.3162 -0.1125 0.027 Uiso 1 1 calc R . .
C13 C 0.0139(6) -0.2750(14) -0.0086(5) 0.015(2) Uani 1 1 d . . .
C14 C 0.0606(6) -0.2892(14) 0.0544(5) 0.017(2) Uani 1 1 d . . .
H14A H 0.0404 -0.2641 0.0958 0.021 Uiso 1 1 calc R . .
C15 C 0.1364(6) -0.3390(15) 0.0599(6) 0.019(2) Uani 1 1 d . . .
H15A H 0.1677 -0.3479 0.1037 0.023 Uiso 1 1 calc R . .
C16 C 0.1646(6) 0.0677(14) -0.0389(6) 0.021(2) Uani 1 1 d . . .
H16A H 0.1835 0.0274 -0.0794 0.025 Uiso 1 1 calc R . .
C17 C 0.0958(6) 0.1459(15) -0.0438(5) 0.020(2) Uani 1 1 d . . .
H17A H 0.0668 0.1583 -0.0886 0.025 Uiso 1 1 calc R . .
C18 C 0.0654(5) 0.2091(14) 0.0132(5) 0.014(2) Uani 1 1 d . . .
C19 C 0.1131(6) 0.2002(14) 0.0776(6) 0.020(2) Uani 1 1 d . . .
H19A H 0.0973 0.2513 0.1179 0.024 Uiso 1 1 calc R . .
C20 C 0.1825(6) 0.1177(15) 0.0823(6) 0.022(3) Uani 1 1 d . . .
H20A H 0.2140 0.1101 0.1261 0.026 Uiso 1 1 calc R . .
Si Si 0.20639(18) -0.4629(4) 0.25517(16) 0.0185(7) Uani 1 1 d . . .
F1 F 0.1131(4) -0.4556(10) 0.2248(3) 0.0338(18) Uani 1 1 d . . .
F2 F 0.1940(4) -0.3365(9) 0.3253(3) 0.0301(17) Uani 1 1 d . . .
F3 F 0.2202(3) -0.2682(9) 0.2109(3) 0.0298(15) Uani 1 1 d . . .
F4 F 0.1945(4) -0.6542(9) 0.3012(3) 0.0312(17) Uani 1 1 d . . .
F5 F 0.2213(4) -0.5879(9) 0.1868(3) 0.0281(16) Uani 1 1 d . . .
F6 F 0.3015(4) -0.4691(9) 0.2860(3) 0.0278(15) Uani 1 1 d . . .
C1S C 1.0603(7) 0.496(2) 0.7423(7) 0.044(4) Uani 1 1 d . . .
O1S O 0.9947(5) 0.4886(13) 0.6896(4) 0.040(2) Uani 1 1 d . . .
O2S O 0.2742(4) -0.5318(11) -0.2155(4) 0.0253(19) Uani 1 1 d . . .

loop_
_atom_site_aniso_label
_atom_site_aniso_U_11
_atom_site_aniso_U_22
_atom_site_aniso_U_33
_atom_site_aniso_U_23
_atom_site_aniso_U_13
_atom_site_aniso_U_12
Cu 0.0126(5) 0.0168(6) 0.0183(6) -0.0008(6) 0.0013(6) 0.0017(6)
O1W 0.018(4) 0.019(4) 0.023(4) 0.000(3) 0.001(3) 0.000(3)
O2W 0.019(4) 0.022(4) 0.011(4) 0.000(3) 0.001(3) 0.001(3)
O1 0.018(4) 0.036(5) 0.014(4) 0.002(4) -0.004(3) 0.006(4)
O2 0.031(4) 0.016(4) 0.017(3) -0.003(4) 0.001(4) -0.002(3)
O3 0.012(4) 0.022(4) 0.033(5) 0.008(4) 0.002(4) 0.002(3)
O4 0.016(4) 0.024(4) 0.023(4) -0.002(4) 0.001(3) 0.004(3)
N1 0.015(4) 0.019(5) 0.019(4) 0.001(4) -0.004(4) 0.001(4)
N2 0.024(5) 0.015(5) 0.016(4) -0.005(4) 0.003(4) -0.004(4)
N3 0.009(4) 0.014(5) 0.032(6) 0.000(4) 0.005(4) -0.002(4)
N4 0.015(5) 0.019(5) 0.016(4) 0.003(4) 0.002(4) 0.006(4)
C1 0.012(5) 0.018(6) 0.029(6) 0.002(5) 0.007(5) 0.004(5)
C2 0.024(5) 0.021(6) 0.017(6) -0.006(5) 0.000(5) 0.006(5)
C3 0.017(4) 0.014(5) 0.016(5) 0.000(4) 0.003(5) -0.003(5)
C4 0.016(6) 0.022(6) 0.022(6) 0.002(5) 0.003(5) 0.002(5)
C5 0.019(6) 0.023(6) 0.027(6) 0.011(5) 0.010(5) 0.011(5)
C6 0.013(5) 0.012(5) 0.028(6) -0.009(5) 0.002(5) -0.006(4)
C7 0.011(5) 0.024(6) 0.017(5) -0.003(5) 0.001(5) 0.001(4)
C8 0.018(5) 0.012(6) 0.017(5) 0.001(5) 0.001(5) 0.004(5)
C9 0.015(5) 0.022(6) 0.030(6) -0.003(5) 0.008(5) -0.009(5)
C10 0.021(6) 0.026(6) 0.020(5) -0.001(5) 0.008(5) -0.002(5)
C11 0.023(6) 0.024(6) 0.026(6) 0.000(5) 0.003(6) 0.000(5)
C12 0.022(6) 0.024(6) 0.022(6) 0.009(5) 0.003(6) 0.002(5)
C13 0.019(5) 0.004(5) 0.023(6) 0.005(5) 0.008(5) 0.002(4)
C14 0.019(5) 0.018(5) 0.016(5) -0.002(5) 0.004(5) -0.002(5)
C15 0.015(6) 0.029(6) 0.014(5) 0.004(5) 0.003(5) 0.000(5)
C16 0.024(6) 0.021(6) 0.017(6) 0.003(5) 0.004(5) 0.000(5)
C17 0.021(6) 0.027(6) 0.015(6) -0.002(5) 0.007(5) 0.003(5)
C18 0.015(5) 0.009(5) 0.017(5) 0.000(4) -0.003(4) -0.002(4)
C19 0.018(5) 0.021(6) 0.021(6) -0.003(5) 0.007(5) 0.000(5)
C20 0.021(6) 0.028(6) 0.016(6) -0.003(5) 0.003(5) 0.000(5)
Si 0.0192(16) 0.0181(16) 0.0184(15) -0.0011(13) 0.0035(14) 0.0012(13)
F1 0.017(3) 0.046(5) 0.036(4) 0.002(4) -0.003(3) 0.002(3)
F2 0.040(4) 0.030(4) 0.023(3) 0.001(3) 0.012(3) 0.008(3)
F3 0.039(4) 0.026(4) 0.024(3) 0.003(3) 0.006(4) -0.006(3)
F4 0.034(4) 0.023(4) 0.038(4) 0.006(3) 0.011(4) 0.000(3)
F5 0.025(4) 0.032(4) 0.027(4) -0.014(3) 0.003(3) 0.005(3)
F6 0.020(3) 0.043(4) 0.019(3) -0.001(3) -0.001(3) 0.001(3)
C1S 0.021(7) 0.058(10) 0.047(9) -0.013(8) -0.015(6) -0.007(7)
O1S 0.029(5) 0.064(7) 0.023(4) -0.002(5) -0.009(4) -0.002(5)
O2S 0.021(4) 0.030(5) 0.024(4) -0.002(4) 0.002(4) -0.003(4)

loop_
_atom_type_symbol
_atom_type_description
_atom_type_scat_dispersion_real
_atom_type_scat_dispersion_imag
_atom_type_scat_source
C C 0.0033 0.0016 'International Tables Vol C Tables 4.2.6.8 and 6.1.1.4'
H H 0.0000 0.0000 'International Tables Vol C Tables 4.2.6.8 and 6.1.1.4'
N N 0.0061 0.0033 'International Tables Vol C Tables 4.2.6.8 and 6.1.1.4'
O O 0.0106 0.0060 'International Tables Vol C Tables 4.2.6.8 and 6.1.1.4'
F F 0.0171 0.0103 'International Tables Vol C Tables 4.2.6.8 and 6.1.1.4'
Si Si 0.0817 0.0704 'International Tables Vol C Tables 4.2.6.8 and 6.1.1.4'
Cu Cu 0.3201 1.2651 'International Tables Vol C Tables 4.2.6.8 and 6.1.1.4'

loop_
_geom_angle_atom_site_label_1
_geom_angle_atom_site_label_2
_geom_angle_atom_site_label_3
_geom_angle
_geom_angle_site_symmetry_1
_geom_angle_site_symmetry_3
_geom_angle_publ_flag
O1W Cu O2W 89.3(3) . . ?
O1W Cu O4 175.6(3) . . ?
O2W Cu O4 90.2(3) . . ?
O1W Cu O3 88.7(3) . . ?
O2W Cu O3 166.3(3) . . ?
O4 Cu O3 92.7(3) . . ?
O1W Cu O1 83.0(3) . . ?
O2W Cu O1 94.1(3) . . ?
O4 Cu O1 92.7(3) . . ?
O3 Cu O1 99.2(3) . . ?
N1 O1 Cu 137.6(6) . . ?
N3 O3 Cu 115.6(6) . . ?
N4 O4 Cu 124.0(6) . . ?
O1 N1 C1 122.6(8) . . ?
O1 N1 C5 117.8(9) . . ?
C1 N1 C5 119.6(9) . . ?
O2 N2 C6 120.2(8) . . ?
O2 N2 C10 119.7(8) . . ?
C6 N2 C10 120.0(9) . . ?
C15 N3 O3 118.9(9) . . ?
C15 N3 C11 122.6(9) . . ?
O3 N3 C11 118.4(9) . . ?
O4 N4 C20 117.0(9) . . ?
O4 N4 C16 122.3(9) . . ?
C20 N4 C16 120.7(9) . . ?
N1 C1 C2 120.4(9) . . ?
C1 C2 C3 120.9(10) . . ?
C4 C3 C2 116.6(9) . . ?
C4 C3 C8 121.6(8) . . ?
C2 C3 C8 121.8(9) . . ?
C5 C4 C3 120.9(10) . . ?
C4 C5 N1 121.7(10) . . ?
N2 C6 C7 121.1(9) . . ?
C6 C7 C8 120.1(9) . . ?
C9 C8 C7 117.1(9) . . ?
C9 C8 C3 121.3(10) . . ?
C7 C8 C3 121.5(9) . . ?
C10 C9 C8 121.1(10) . . ?
N2 C10 C9 120.5(9) . . ?
N3 C11 C12 120.7(11) . . ?
C11 C12 C13 119.2(11) . . ?
C14 C13 C12 117.8(9) . . ?
C14 C13 C18 121.6(9) . 3 ?
C12 C13 C18 120.6(9) . 3 ?
C13 C14 C15 122.7(9) . . ?
N3 C15 C14 116.9(10) . . ?
C17 C16 N4 118.8(10) . . ?
C16 C17 C18 123.4(10) . . ?
C17 C18 C19 115.9(9) . . ?
C17 C18 C13 123.1(9) . 3 ?
C19 C18 C13 121.0(9) . 3 ?
C20 C19 C18 120.1(10) . . ?
N4 C20 C19 120.7(10) . . ?
F5 Si F4 91.3(3) . . ?
F5 Si F2 178.3(4) . . ?
F4 Si F2 88.7(3) . . ?
F5 Si F1 90.5(4) . . ?
F4 Si F1 90.7(4) . . ?
F2 Si F1 91.2(4) . . ?
F5 Si F3 89.8(4) . . ?
F4 Si F3 178.3(4) . . ?
F2 Si F3 90.2(3) . . ?
F1 Si F3 90.5(4) . . ?
F5 Si F6 89.6(3) . . ?
F4 Si F6 89.6(4) . . ?
F2 Si F6 88.7(4) . . ?
F1 Si F6 179.7(4) . . ?
F3 Si F6 89.2(3) . . ?

loop_
_geom_bond_atom_site_label_1
_geom_bond_atom_site_label_2
_geom_bond_distance
_geom_bond_site_symmetry_2
_geom_bond_publ_flag
Cu O1W 1.955(7) . ?
Cu O2W 1.961(7) . ?
Cu O1 2.185(7) . ?
Cu O3 1.987(7) . ?
Cu O4 1.969(7) . ?
O1 N1 1.324(10) . ?
O2 N2 1.331(11) . ?
O3 N3 1.344(10) . ?
O4 N4 1.332(11) . ?
N1 C1 1.346(12) . ?
N1 C5 1.354(13) . ?
N2 C6 1.347(13) . ?
N2 C10 1.356(13) . ?
N3 C15 1.344(13) . ?
N3 C11 1.350(14) . ?
N4 C20 1.350(13) . ?
N4 C16 1.362(13) . ?
C1 C2 1.374(14) . ?
C2 C3 1.403(13) . ?
C3 C4 1.386(14) . ?
C3 C8 1.462(14) . ?
C4 C5 1.353(15) . ?
C6 C7 1.369(14) . ?
C7 C8 1.407(14) . ?
C8 C9 1.381(14) . ?
C9 C10 1.373(15) . ?
C11 C12 1.382(14) . ?
C12 C13 1.389(14) . ?
C13 C14 1.379(14) . ?
C13 C18 1.492(13) 3 ?
C14 C15 1.397(14) . ?
C16 C17 1.349(14) . ?
C17 C18 1.387(14) . ?
C18 C19 1.407(14) . ?
C18 C13 1.492(13) 3 ?
C19 C20 1.373(14) . ?
Si F1 1.690(7) . ?
Si F2 1.688(7) . ?
Si F3 1.695(7) . ?
Si F4 1.686(7) . ?
Si F5 1.665(7) . ?
Si F6 1.723(7) . ?
C1S O1S 1.440(15) . ?
